data_4325237
loop_
_publ_author_name
'Jessie L. Brown'
'Charles C. Mokhtarzadeh'
'Jeremie M. Lever'
'Guang Wu'
'Trevor W. Hayton'

_publ_section_title
;
 Facile Reduction of a Uranyl(VI) \b-Ketoiminate Complex to U(IV) Upon Oxo
 Silylation
;
_journal_name_full 'Inorganic Chemistry'
_journal_page_first 5105
_journal_page_last 5112
_journal_paper_doi 10.1021/ic200387n
_journal_volume 50
_journal_year 2011
_chemical_formula_sum 'C40 H44 Cl4 N2 O4 U'
_chemical_formula_weight 996.60
_chemical_name_systematic
; 
 ? 
;
_space_group_IT_number 2
_symmetry_cell_setting triclinic
_symmetry_space_group_name_Hall '-P 1'
_symmetry_space_group_name_H-M 'P -1'
_atom_sites_solution_hydrogens geom
_atom_sites_solution_primary direct
_atom_sites_solution_secondary difmap
_audit_creation_method SHELXL-97
_cell_angle_alpha 98.382(3)
_cell_angle_beta 97.715(3)
_cell_angle_gamma 99.983(3)
_cell_formula_units_Z 1
_cell_length_a 9.5091(19)
_cell_length_b 9.552(2)
_cell_length_c 11.408(2)
_cell_measurement_temperature 150(2)
_cell_volume 996.0(3)
_computing_structure_refinement 'SHELXL-97 (Sheldrick, 1997)'
_computing_structure_solution 'SHELXS-97 (Sheldrick, 1990)'
_diffrn_ambient_temperature 150(2)
_diffrn_measured_fraction_theta_full 0.973
_diffrn_measured_fraction_theta_max 0.973
_diffrn_measurement_device_type 'ccd area detector'
_diffrn_measurement_method 'omega scan'
_diffrn_radiation_monochromator graphite
_diffrn_radiation_source 'fine-focus sealed tube'
_diffrn_radiation_type MoK\a
_diffrn_radiation_wavelength 0.71073
_diffrn_reflns_av_R_equivalents 0.0487
_diffrn_reflns_av_sigmaI/netI 0.0646
_diffrn_reflns_limit_h_max 11
_diffrn_reflns_limit_h_min -11
_diffrn_reflns_limit_k_max 11
_diffrn_reflns_limit_k_min -11
_diffrn_reflns_limit_l_max 14
_diffrn_reflns_limit_l_min -14
_diffrn_reflns_number 8559
_diffrn_reflns_theta_full 26.40
_diffrn_reflns_theta_max 26.40
_diffrn_reflns_theta_min 1.83
_exptl_absorpt_coefficient_mu 4.384
_exptl_absorpt_correction_T_max 0.405
_exptl_absorpt_correction_T_min 0.267
_exptl_absorpt_correction_type empirical
_exptl_absorpt_process_details 'psi scan'
_exptl_crystal_colour orange
_exptl_crystal_density_diffrn 1.661
_exptl_crystal_description block
_exptl_crystal_F_000 490
_exptl_crystal_size_max 0.20
_exptl_crystal_size_mid 0.20
_exptl_crystal_size_min 0.05
_refine_diff_density_max 1.261
_refine_diff_density_min -0.772
_refine_diff_density_rms 0.118
_refine_ls_extinction_method none
_refine_ls_goodness_of_fit_ref 1.015
_refine_ls_hydrogen_treatment constr
_refine_ls_matrix_type full
_refine_ls_number_parameters 235
_refine_ls_number_reflns 3968
_refine_ls_number_restraints 0
_refine_ls_restrained_S_all 1.015
_refine_ls_R_factor_all 0.0344
_refine_ls_R_factor_gt 0.0333
_refine_ls_shift/su_max 0.000
_refine_ls_shift/su_mean 0.000
_refine_ls_structure_factor_coef Fsqd
_refine_ls_weighting_details 'calc w=1/[\s^2^(Fo^2^)+(0.0235P)^2^+0.0000P] where P=(Fo^2^+2Fc^2^)/3'
_refine_ls_weighting_scheme calc
_refine_ls_wR_factor_gt 0.0651
_refine_ls_wR_factor_ref 0.0656
_reflns_number_gt 3893
_reflns_number_total 3968
_reflns_threshold_expression >2sigma(I)
_cod_data_source_file ic200387n_si_001_1.cif
_cod_data_source_block Complex_1
_cod_original_cell_volume 996.1(4)
_cod_database_code 4325237

loop_
_symmetry_equiv_pos_as_xyz
'x, y, z'
'-x, -y, -z'

loop_
_atom_site_label
_atom_site_type_symbol
_atom_site_fract_x
_atom_site_fract_y
_atom_site_fract_z
_atom_site_U_iso_or_equiv
_atom_site_adp_type
_atom_site_occupancy
_atom_site_symmetry_multiplicity
_atom_site_calc_flag
_atom_site_refinement_flags
U1 U 0.5000 0.5000 0.0000 0.02286(8) Uani 1 2 d S
O2 O 0.6318(3) 0.3463(3) 0.0639(2) 0.0211(6) Uani 1 1 d .
O1 O 0.4825(3) 0.3989(3) -0.1459(2) 0.0229(6) Uani 1 1 d .
N1 N 0.2401(3) 0.3714(3) -0.0170(3) 0.0190(7) Uani 1 1 d .
C11 C 0.7320(4) 0.3812(4) 0.1595(3) 0.0191(8) Uani 1 1 d .
C1 C 0.1495(4) 0.3791(4) -0.1119(3) 0.0174(8) Uani 1 1 d .
C18 C 0.8299(4) 0.5090(4) 0.1843(3) 0.0208(9) Uani 1 1 d .
H18 H 0.8915 0.5262 0.2576 0.025 Uiso 1 1 calc R
C7 C 0.0190(4) 0.1450(4) -0.2385(3) 0.0235(9) Uani 1 1 d .
H7 H 0.1085 0.1235 -0.2497 0.028 Uiso 1 1 calc R
C2 C 0.0126(4) 0.2718(4) -0.1641(3) 0.0192(8) Uani 1 1 d .
C5 C -0.2400(5) 0.0809(4) -0.2813(4) 0.0275(10) Uani 1 1 d .
H5 H -0.3243 0.0167 -0.3192 0.033 Uiso 1 1 calc R
C13 C 0.6477(4) 0.1346(4) 0.2013(4) 0.0245(9) Uani 1 1 d .
H13 H 0.5934 0.1123 0.1245 0.029 Uiso 1 1 calc R
C12 C 0.7326(4) 0.2710(4) 0.2410(3) 0.0198(8) Uani 1 1 d .
C3 C -0.1232(4) 0.3036(4) -0.1526(4) 0.0252(9) Uani 1 1 d .
H3 H -0.1297 0.3899 -0.1060 0.030 Uiso 1 1 calc R
C8 C 0.2117(4) 0.2632(4) 0.0648(3) 0.0213(9) Uani 1 1 d .
C9 C 0.2581(5) 0.1237(4) 0.0118(4) 0.0279(10) Uani 1 1 d .
H9A H 0.1913 0.0770 -0.0595 0.042 Uiso 1 1 calc R
H9B H 0.2583 0.0602 0.0697 0.042 Uiso 1 1 calc R
H9C H 0.3535 0.1470 -0.0077 0.042 Uiso 1 1 calc R
C6 C -0.1067(5) 0.0500(4) -0.2964(4) 0.0278(10) Uani 1 1 d .
H6 H -0.1009 -0.0348 -0.3455 0.033 Uiso 1 1 calc R
C15 C 0.7230(4) 0.0635(4) 0.3887(4) 0.0282(10) Uani 1 1 d .
H15 H 0.7204 -0.0058 0.4382 0.034 Uiso 1 1 calc R
C14 C 0.6427(4) 0.0304(4) 0.2752(4) 0.0292(10) Uani 1 1 d .
H14 H 0.5854 -0.0609 0.2479 0.035 Uiso 1 1 calc R
C16 C 0.8068(5) 0.1983(5) 0.4291(4) 0.0307(10) Uani 1 1 d .
H16 H 0.8599 0.2204 0.5064 0.037 Uiso 1 1 calc R
C17 C 0.8131(4) 0.3022(4) 0.3556(4) 0.0276(9) Uani 1 1 d .
H17 H 0.8715 0.3929 0.3833 0.033 Uiso 1 1 calc R
C10 C 0.3078(4) 0.3271(5) 0.1852(4) 0.0286(10) Uani 1 1 d .
H10A H 0.4076 0.3372 0.1755 0.043 Uiso 1 1 calc R
H10B H 0.2884 0.2643 0.2420 0.043 Uiso 1 1 calc R
H10C H 0.2880 0.4200 0.2139 0.043 Uiso 1 1 calc R
C23 C 0.0553(4) 0.2297(5) 0.0880(4) 0.0307(10) Uani 1 1 d .
H23A H 0.0202 0.3180 0.1025 0.046 Uiso 1 1 calc R
H23B H 0.0521 0.1829 0.1568 0.046 Uiso 1 1 calc R
H23C H -0.0043 0.1673 0.0190 0.046 Uiso 1 1 calc R
C4 C -0.2474(4) 0.2088(5) -0.2092(4) 0.0291(10) Uani 1 1 d .
H4 H -0.3372 0.2304 -0.1991 0.035 Uiso 1 1 calc R
Cl1 Cl 0.18382(14) 0.31794(15) 0.49558(12) 0.0529(3) Uani 1 1 d .
Cl2 Cl 0.48359(14) 0.28349(15) 0.51856(13) 0.0537(3) Uani 1 1 d .
C19 C 0.3570(5) 0.3728(6) 0.5813(5) 0.0491(13) Uani 1 1 d .
H19A H 0.3533 0.3530 0.6620 0.059 Uiso 1 1 calc R
H19B H 0.3881 0.4761 0.5869 0.059 Uiso 1 1 calc R

loop_
_atom_site_aniso_label
_atom_site_aniso_U_11
_atom_site_aniso_U_22
_atom_site_aniso_U_33
_atom_site_aniso_U_23
_atom_site_aniso_U_13
_atom_site_aniso_U_12
U1 0.02018(13) 0.02638(13) 0.02175(14) 0.00512(9) 0.00170(9) 0.00442(9)
O2 0.0181(14) 0.0250(14) 0.0175(14) 0.0040(12) -0.0021(11) 0.0005(11)
O1 0.0172(14) 0.0262(14) 0.0233(16) 0.0026(12) 0.0024(12) 0.0013(12)
N1 0.0197(17) 0.0198(16) 0.0174(17) 0.0038(14) 0.0022(14) 0.0039(14)
C11 0.021(2) 0.025(2) 0.016(2) 0.0052(17) 0.0089(17) 0.0087(17)
C1 0.0155(19) 0.0197(19) 0.017(2) 0.0001(16) 0.0058(16) 0.0045(16)
C18 0.018(2) 0.028(2) 0.016(2) 0.0048(17) -0.0011(16) 0.0054(17)
C7 0.026(2) 0.027(2) 0.019(2) 0.0069(18) 0.0037(18) 0.0084(18)
C2 0.020(2) 0.0195(19) 0.015(2) 0.0030(16) -0.0009(16) -0.0006(16)
C5 0.027(2) 0.026(2) 0.023(2) 0.0061(18) -0.0026(18) -0.0069(18)
C13 0.024(2) 0.028(2) 0.021(2) 0.0050(18) 0.0016(17) 0.0034(18)
C12 0.0166(19) 0.024(2) 0.021(2) 0.0060(17) 0.0054(16) 0.0074(16)
C3 0.025(2) 0.022(2) 0.029(2) 0.0025(18) 0.0052(18) 0.0067(18)
C8 0.021(2) 0.023(2) 0.021(2) 0.0088(17) 0.0020(17) 0.0036(17)
C9 0.035(2) 0.028(2) 0.025(2) 0.0129(19) 0.0036(19) 0.0102(19)
C6 0.037(3) 0.019(2) 0.024(2) 0.0011(17) 0.0002(19) 0.0018(18)
C15 0.031(2) 0.029(2) 0.032(3) 0.017(2) 0.012(2) 0.0106(19)
C14 0.026(2) 0.021(2) 0.041(3) 0.0069(19) 0.004(2) 0.0028(18)
C16 0.033(2) 0.038(2) 0.021(2) 0.012(2) 0.0002(19) 0.005(2)
C17 0.027(2) 0.026(2) 0.027(2) 0.0074(19) 0.0003(19) 0.0005(18)
C10 0.028(2) 0.036(2) 0.021(2) 0.0117(19) 0.0041(18) 0.0009(19)
C23 0.027(2) 0.039(2) 0.031(3) 0.018(2) 0.0091(19) 0.006(2)
C4 0.019(2) 0.035(2) 0.033(3) 0.008(2) 0.0021(19) 0.0028(19)
Cl1 0.0424(7) 0.0592(8) 0.0456(8) -0.0175(6) -0.0031(6) 0.0093(6)
Cl2 0.0471(8) 0.0597(8) 0.0590(9) 0.0099(7) 0.0140(7) 0.0197(7)
C19 0.038(3) 0.059(3) 0.044(3) -0.007(3) 0.000(2) 0.012(3)

loop_
_atom_type_symbol
_atom_type_description
_atom_type_scat_dispersion_real
_atom_type_scat_dispersion_imag
_atom_type_scat_source
C C 0.0033 0.0016 'International Tables Vol C Tables 4.2.6.8 and 6.1.1.4'
H H 0.0000 0.0000 'International Tables Vol C Tables 4.2.6.8 and 6.1.1.4'
N N 0.0061 0.0033 'International Tables Vol C Tables 4.2.6.8 and 6.1.1.4'
O O 0.0106 0.0060 'International Tables Vol C Tables 4.2.6.8 and 6.1.1.4'
Cl Cl 0.1484 0.1585 'International Tables Vol C Tables 4.2.6.8 and 6.1.1.4'
U U -9.6767 9.6646 'International Tables Vol C Tables 4.2.6.8 and 6.1.1.4'

loop_
_geom_angle_atom_site_label_1
_geom_angle_atom_site_label_2
_geom_angle_atom_site_label_3
_geom_angle
_geom_angle_site_symmetry_1
_geom_angle_site_symmetry_3
O1 U1 O1 180.0 2_665 .
O1 U1 O2 87.00(10) 2_665 2_665
O1 U1 O2 93.00(10) . 2_665
O1 U1 O2 93.00(10) 2_665 .
O1 U1 O2 87.00(10) . .
O2 U1 O2 180.0 2_665 .
O1 U1 N1 97.55(11) 2_665 .
O1 U1 N1 82.45(11) . .
O2 U1 N1 75.28(9) 2_665 .
O2 U1 N1 104.72(9) . .
O1 U1 N1 82.45(11) 2_665 2_665
O1 U1 N1 97.55(11) . 2_665
O2 U1 N1 104.72(9) 2_665 2_665
O2 U1 N1 75.28(9) . 2_665
N1 U1 N1 180.0 . 2_665
C11 O2 U1 123.1(2) . .
C1 N1 C8 124.2(3) . .
C1 N1 U1 117.4(2) . .
C8 N1 U1 116.5(2) . .
O2 C11 C18 122.7(3) . .
O2 C11 C12 115.5(3) . .
C18 C11 C12 121.9(3) . .
N1 C1 C18 124.5(3) . 2_665
N1 C1 C2 125.5(3) . .
C18 C1 C2 110.0(3) 2_665 .
C11 C18 C1 128.8(3) . 2_665
C6 C7 C2 120.7(4) . .
C7 C2 C3 118.3(4) . .
C7 C2 C1 119.6(3) . .
C3 C2 C1 121.6(3) . .
C6 C5 C4 119.4(4) . .
C12 C13 C14 120.7(4) . .
C13 C12 C17 118.9(3) . .
C13 C12 C11 118.9(3) . .
C17 C12 C11 122.2(4) . .
C4 C3 C2 120.8(4) . .
N1 C8 C10 106.6(3) . .
N1 C8 C23 115.0(3) . .
C10 C8 C23 107.5(3) . .
N1 C8 C9 108.2(3) . .
C10 C8 C9 109.0(3) . .
C23 C8 C9 110.4(3) . .
C5 C6 C7 120.2(4) . .
C16 C15 C14 120.2(4) . .
C15 C14 C13 119.6(4) . .
C15 C16 C17 120.5(4) . .
C12 C17 C16 120.2(4) . .
C3 C4 C5 120.5(4) . .
Cl1 C19 Cl2 111.8(3) . .

loop_
_geom_bond_atom_site_label_1
_geom_bond_atom_site_label_2
_geom_bond_distance
_geom_bond_site_symmetry_2
U1 O1 1.770(3) 2_665
U1 O1 1.770(3) .
U1 O2 2.228(2) 2_665
U1 O2 2.228(2) .
U1 N1 2.531(3) .
U1 N1 2.531(3) 2_665
O2 C11 1.309(4) .
N1 C1 1.310(5) .
N1 C8 1.504(5) .
C11 C18 1.368(5) .
C11 C12 1.503(5) .
C1 C18 1.447(5) 2_665
C1 C2 1.500(5) .
C18 C1 1.447(5) 2_665
C7 C6 1.387(6) .
C7 C2 1.390(5) .
C2 C3 1.395(5) .
C5 C6 1.377(6) .
C5 C4 1.388(6) .
C13 C12 1.386(5) .
C13 C14 1.393(6) .
C12 C17 1.387(5) .
C3 C4 1.373(6) .
C8 C10 1.523(5) .
C8 C23 1.533(5) .
C8 C9 1.541(5) .
C15 C16 1.371(6) .
C15 C14 1.375(6) .
C16 C17 1.388(5) .
Cl1 C19 1.750(5) .
Cl2 C19 1.761(5) .
